data_1525237
loop_
_publ_author_name
'Schubert, K.'
'Lukas, H.L.'
'Meissner, H.G.'
'Bhan, S.'

_publ_section_title
;
 Zum Aufbau der Systeme Co-Ga, Pd-Ga, Pd-Zn und verwandter Legierungen
;
_journal_name_full 'Zeitschrift fuer Metallkunde'
_journal_page_first 534
_journal_page_last 540
_journal_volume 50
_journal_year 1959
_chemical_formula_sum 'Co Ga3'
_space_group_IT_number 118
_symmetry_space_group_name_Hall 'P -4 -2n'
_symmetry_space_group_name_H-M 'P -4 n 2'
_cell_angle_alpha 90
_cell_angle_beta 90
_cell_angle_gamma 90
_cell_formula_units_Z 4
_cell_length_a 6.26
_cell_length_b 6.26
_cell_length_c 6.26
_cell_volume 245.314
_citation_journal_id_ASTM ZEMTAE
_cod_data_source_file Schubert_ZEMTAE_1959_1005.cif
_cod_data_source_block Co1Ga3
_cod_original_cell_volume 245.3144
_cod_original_formula_sum 'Co1 Ga3'
_cod_database_code 1525237

loop_
_symmetry_equiv_pos_as_xyz
x,y,z
y,-x,-z
-x,-y,z
-y,x,-z
-x+1/2,y+1/2,z+1/2
y+1/2,x+1/2,-z+1/2
x+1/2,-y+1/2,z+1/2
-y+1/2,-x+1/2,-z+1/2

loop_
_atom_site_label
_atom_site_type_symbol
_atom_site_fract_x
_atom_site_fract_y
_atom_site_fract_z
_atom_site_occupancy
_atom_site_U_iso_or_equiv
Co1 Co 0.353 0.147 0.25 1 0.0
Ga1 Ga 0 0 0.25 1 0.0
Ga2 Ga 0.153 0.347 0 1 0.0
